data_2233140
loop_
_publ_author_name
'Mu\~noz-Flores, Blanca M.'
'P\'erez, V\'ictor M. Jim\'enez'
'Santillan, Rosa L.'
'Ochoa, Maria Eugenia'
'Waksman, Noemi'

_publ_section_title
;
 4-[(<i>E</i>)-(4-Fluorobenzylidene)amino]benzoic acid
;
_journal_coeditor_code FJ2486
_journal_issue 1
_journal_name_full 'Acta Crystallographica Section E'
_journal_page_first o175
_journal_paper_doi 10.1107/S1600536811052275
_journal_volume 68
_journal_year 2012
_chemical_formula_iupac 'C14 H10 F1 N1 O2'
_chemical_formula_moiety 'C14 H10 F1 N1 O2'
_chemical_formula_sum 'C14 H10 F N O2'
_chemical_formula_weight 243.24
_chemical_melting_point 464
_chemical_name_systematic
;
4-[(<i>E</i>)-(4-Fluorobenzylidene)amino]benzoic acid
;
_space_group_IT_number 14
_symmetry_cell_setting monoclinic
_symmetry_space_group_name_Hall '-P 2yn'
_symmetry_space_group_name_H-M 'P 1 21/n 1'
_atom_sites_solution_hydrogens geom
_atom_sites_solution_primary direct
_atom_sites_solution_secondary difmap
_audit_creation_method SHELXL97
_cell_angle_alpha 90.00
_cell_angle_beta 105.833(2)
_cell_angle_gamma 90.00
_cell_formula_units_Z 4
_cell_length_a 12.2787(5)
_cell_length_b 5.6264(2)
_cell_length_c 17.2874(8)
_cell_measurement_reflns_used 4962
_cell_measurement_temperature 293(2)
_cell_measurement_theta_max 27.485
_cell_measurement_theta_min 2.91
_cell_volume 1148.99(8)
_computing_cell_refinement 'XSCANS (Bruker, 2000)'
_computing_data_collection 'COLLECT (Nonius, 1998)'
_computing_data_reduction 'XSCANS (Bruker, 2000)'
_computing_molecular_graphics 'Mercury (Macrae <i>et al.</i>, 2006)'
_computing_publication_material 'SHELXL97 (Sheldrick, 2008)'
_computing_structure_refinement 'SHELXL97 (Sheldrick, 2008)'
_computing_structure_solution 'SHELXS97 (Sheldrick, 2008)'
_diffrn_ambient_temperature 293(2)
_diffrn_measured_fraction_theta_full 0.985
_diffrn_measured_fraction_theta_max 0.985
_diffrn_measurement_device_type 'Nonius KappaCCD'
_diffrn_measurement_method 'CCD rotation images, thick slices'
_diffrn_radiation_monochromator graphite
_diffrn_radiation_source 'fine-focus sealed tube'
_diffrn_radiation_type MoK\a
_diffrn_radiation_wavelength 0.71073
_diffrn_reflns_av_R_equivalents 0.1862
_diffrn_reflns_av_sigmaI/netI 0.1186
_diffrn_reflns_limit_h_max 14
_diffrn_reflns_limit_h_min -14
_diffrn_reflns_limit_k_max 6
_diffrn_reflns_limit_k_min -6
_diffrn_reflns_limit_l_max 20
_diffrn_reflns_limit_l_min -17
_diffrn_reflns_number 9975
_diffrn_reflns_theta_full 25.01
_diffrn_reflns_theta_max 25.01
_diffrn_reflns_theta_min 3.65
_diffrn_standards_interval_count 0
_diffrn_standards_interval_time 0
_diffrn_standards_number 0
_exptl_absorpt_coefficient_mu 0.106
_exptl_absorpt_correction_type none
_exptl_crystal_colour Yellow
_exptl_crystal_density_diffrn 1.406
_exptl_crystal_density_method 'not measured'
_exptl_crystal_description prism
_exptl_crystal_F_000 504
_exptl_crystal_size_max 0.225
_exptl_crystal_size_mid 0.2
_exptl_crystal_size_min 0.15
_refine_diff_density_max 0.179
_refine_diff_density_min -0.211
_refine_ls_extinction_method none
_refine_ls_goodness_of_fit_ref 1.041
_refine_ls_hydrogen_treatment mixed
_refine_ls_matrix_type full
_refine_ls_number_parameters 166
_refine_ls_number_reflns 2002
_refine_ls_number_restraints 1
_refine_ls_restrained_S_all 1.041
_refine_ls_R_factor_all 0.1171
_refine_ls_R_factor_gt 0.0623
_refine_ls_shift/su_max 0.000
_refine_ls_shift/su_mean 0.000
_refine_ls_structure_factor_coef Fsqd
_refine_ls_weighting_details 'calc w=1/[\s^2^(Fo^2^)+(0.0979P)^2^+0.0699P] where P=(Fo^2^+2Fc^2^)/3'
_refine_ls_weighting_scheme calc
_refine_ls_wR_factor_gt 0.1540
_refine_ls_wR_factor_ref 0.1909
_reflns_number_gt 1226
_reflns_number_total 2002
_reflns_threshold_expression I>2\s(I)
_cod_data_source_file fj2486.cif
_cod_data_source_block I
_cod_original_sg_symbol_H-M 'P 21/n'
_cod_database_code 2233140
_cod_database_fobs_code 2233140

loop_
_symmetry_equiv_pos_as_xyz
'x, y, z'
'-x+1/2, y+1/2, -z+1/2'
'-x, -y, -z'
'x-1/2, -y-1/2, z-1/2'

loop_
_atom_site_type_symbol
_atom_site_label
_atom_site_fract_x
_atom_site_fract_y
_atom_site_fract_z
_atom_site_U_iso_or_equiv
_atom_site_adp_type
_atom_site_calc_flag
_atom_site_refinement_flags
_atom_site_occupancy
_atom_site_symmetry_multiplicity
C C1 0.7423(2) 0.3339(5) -0.03261(18) 0.0515(8) Uani d . 1 1
H H1 0.7623 0.4696 -0.0012 0.062 Uiso calc R 1 1
C C2 0.7740(2) 0.3115(5) -0.10261(19) 0.0565(8) Uani d . 1 1
H H2 0.8169 0.4284 -0.1185 0.068 Uiso calc R 1 1
C C3 0.7407(3) 0.1119(5) -0.14822(19) 0.0557(8) Uani d . 1 1
C C4 0.6800(2) -0.0683(5) -0.12777(19) 0.0567(8) Uani d . 1 1
H H4 0.6588 -0.2005 -0.1607 0.068 Uiso calc R 1 1
C C5 0.6511(2) -0.0474(5) -0.05617(18) 0.0528(7) Uani d . 1 1
H H5 0.6116 -0.1698 -0.0397 0.063 Uiso calc R 1 1
C C6 0.6803(2) 0.1547(4) -0.00823(17) 0.0479(7) Uani d . 1 1
C C7 0.6428(2) 0.1789(5) 0.06460(17) 0.0506(7) Uani d . 1 1
H H7 0.6186 0.0437 0.0861 0.061 Uiso calc R 1 1
C C8 0.6104(2) 0.3845(4) 0.17270(17) 0.0452(7) Uani d . 1 1
C C9 0.5490(2) 0.5794(4) 0.1872(2) 0.0563(8) Uani d . 1 1
H H9 0.5247 0.6939 0.1474 0.068 Uiso calc R 1 1
C C10 0.5237(2) 0.6054(5) 0.25934(19) 0.0534(8) Uani d . 1 1
H H10 0.4824 0.7367 0.2677 0.064 Uiso calc R 1 1
C C11 0.5597(2) 0.4361(4) 0.32045(17) 0.0482(7) Uani d . 1 1
C C12 0.6204(2) 0.2400(5) 0.30522(19) 0.0554(8) Uani d . 1 1
H H12 0.6446 0.1251 0.3449 0.066 Uiso calc R 1 1
C C13 0.6449(2) 0.2136(5) 0.23337(18) 0.0546(8) Uani d . 1 1
H H13 0.6849 0.0808 0.2246 0.065 Uiso calc R 1 1
C C14 0.5353(2) 0.4651(5) 0.39801(18) 0.0523(8) Uani d . 1 1
F F1 0.77081(18) 0.0920(3) -0.21809(12) 0.0827(7) Uani d . 1 1
N N1 0.64180(18) 0.3768(4) 0.10000(15) 0.0530(7) Uani d . 1 1
O O1 0.56240(18) 0.3041(4) 0.45179(13) 0.0679(7) Uani d . 1 1
O O2 0.48502(19) 0.6570(4) 0.41100(13) 0.0675(7) Uani d D 1 1
H H 0.487(3) 0.678(7) 0.4597(9) 0.101 Uiso d D 1 1

loop_
_atom_site_aniso_label
_atom_site_aniso_U_11
_atom_site_aniso_U_22
_atom_site_aniso_U_33
_atom_site_aniso_U_12
_atom_site_aniso_U_13
_atom_site_aniso_U_23
C1 0.0568(16) 0.0450(14) 0.0523(19) -0.0016(12) 0.0142(13) -0.0017(12)
C2 0.0623(17) 0.0512(15) 0.061(2) 0.0016(13) 0.0245(15) 0.0098(14)
C3 0.0649(18) 0.0582(17) 0.0471(19) 0.0168(14) 0.0206(14) 0.0037(14)
C4 0.0639(17) 0.0483(15) 0.058(2) 0.0042(13) 0.0177(15) -0.0075(14)
C5 0.0526(15) 0.0457(14) 0.062(2) -0.0007(12) 0.0191(13) 0.0006(14)
C6 0.0455(14) 0.0456(14) 0.0520(19) 0.0034(11) 0.0122(13) 0.0026(12)
C7 0.0508(15) 0.0520(15) 0.0516(18) -0.0003(12) 0.0185(13) 0.0061(13)
C8 0.0433(14) 0.0493(15) 0.0436(17) -0.0052(11) 0.0131(12) -0.0007(12)
C9 0.0569(16) 0.0434(14) 0.066(2) 0.0042(12) 0.0116(14) 0.0095(13)
C10 0.0558(16) 0.0470(14) 0.058(2) 0.0056(12) 0.0165(14) 0.0001(13)
C11 0.0478(14) 0.0478(14) 0.0477(18) 0.0006(11) 0.0106(12) 0.0016(13)
C12 0.0628(17) 0.0532(16) 0.0474(18) 0.0097(13) 0.0106(14) 0.0066(13)
C13 0.0551(16) 0.0503(15) 0.056(2) 0.0109(12) 0.0112(14) 0.0044(13)
C14 0.0467(14) 0.0511(15) 0.056(2) 0.0011(13) 0.0085(12) -0.0023(14)
F1 0.1162(16) 0.0737(12) 0.0682(14) 0.0116(11) 0.0420(12) 0.0015(10)
N1 0.0532(14) 0.0494(13) 0.0564(16) 0.0016(10) 0.0150(11) 0.0027(11)
O1 0.0832(15) 0.0652(13) 0.0558(15) 0.0141(11) 0.0198(11) 0.0101(10)
O2 0.0804(15) 0.0660(13) 0.0549(15) 0.0158(10) 0.0165(12) -0.0040(11)

loop_
_atom_type_symbol
_atom_type_description
_atom_type_scat_dispersion_real
_atom_type_scat_dispersion_imag
_atom_type_scat_source
C C 0.0030 0.0020 'International Tables Vol C Tables 4.2.6.8 and 6.1.1.4'
H H 0.0000 0.0000 'International Tables Vol C Tables 4.2.6.8 and 6.1.1.4'
F F 0.0170 0.0100 'International Tables Vol C Tables 4.2.6.8 and 6.1.1.4'
N N 0.0060 0.0030 'International Tables Vol C Tables 4.2.6.8 and 6.1.1.4'
O O 0.0110 0.0060 'International Tables Vol C Tables 4.2.6.8 and 6.1.1.4'

loop_
_geom_angle_atom_site_label_1
_geom_angle_atom_site_label_2
_geom_angle_atom_site_label_3
_geom_angle
C2 C1 C6 120.6(3)
C2 C1 H1 119.7
C6 C1 H1 119.7
C3 C2 C1 118.0(3)
C3 C2 H2 121.0
C1 C2 H2 121.0
C4 C3 F1 118.0(3)
C4 C3 C2 124.1(3)
F1 C3 C2 117.9(3)
C3 C4 C5 117.5(3)
C3 C4 H4 121.2
C5 C4 H4 121.2
C4 C5 C6 120.9(3)
C4 C5 H5 119.5
C6 C5 H5 119.5
C5 C6 C1 118.8(3)
C5 C6 C7 119.9(2)
C1 C6 C7 121.3(2)
N1 C7 C6 122.9(2)
N1 C7 H7 118.5
C6 C7 H7 118.5
C9 C8 C13 118.3(3)
C9 C8 N1 118.5(2)
C13 C8 N1 123.0(2)
C10 C9 C8 121.0(3)
C10 C9 H9 119.5
C8 C9 H9 119.5
C9 C10 C11 120.7(3)
C9 C10 H10 119.7
C11 C10 H10 119.7
C12 C11 C10 118.0(3)
C12 C11 C14 121.0(2)
C10 C11 C14 121.0(2)
C13 C12 C11 121.3(3)
C13 C12 H12 119.4
C11 C12 H12 119.4
C12 C13 C8 120.7(3)
C12 C13 H13 119.6
C8 C13 H13 119.6
O1 C14 O2 120.6(3)
O1 C14 C11 120.8(2)
O2 C14 C11 118.7(3)
C7 N1 C8 119.7(2)
C14 O2 H 114(3)

loop_
_geom_bond_atom_site_label_1
_geom_bond_atom_site_label_2
_geom_bond_distance
C1 C2 1.375(4)
C1 C6 1.396(4)
C1 H1 0.9300
C2 C3 1.369(4)
C2 H2 0.9300
C3 C4 1.360(4)
C3 F1 1.361(4)
C4 C5 1.383(4)
C4 H4 0.9300
C5 C6 1.395(4)
C5 H5 0.9300
C6 C7 1.460(4)
C7 N1 1.272(3)
C7 H7 0.9300
C8 C9 1.392(4)
C8 C13 1.400(4)
C8 N1 1.413(4)
C9 C10 1.372(4)
C9 H9 0.9300
C10 C11 1.402(4)
C10 H10 0.9300
C11 C12 1.396(4)
C11 C14 1.460(4)
C12 C13 1.363(4)
C12 H12 0.9300
C13 H13 0.9300
C14 O1 1.275(4)
C14 O2 1.294(3)
O2 H 0.845(10)

loop_
_geom_hbond_atom_site_label_D
_geom_hbond_atom_site_label_H
_geom_hbond_atom_site_label_A
_geom_hbond_site_symmetry_A
_geom_hbond_distance_DH
_geom_hbond_distance_HA
_geom_hbond_distance_DA
_geom_hbond_angle_DHA
_geom_hbond_publ_flag
O2 H O1 3_666 0.845(10) 1.793(18) 2.601(3) 159(4) yes

loop_
_geom_torsion_atom_site_label_1
_geom_torsion_atom_site_label_2
_geom_torsion_atom_site_label_3
_geom_torsion_atom_site_label_4
_geom_torsion
C6 C1 C2 C3 1.6(4)
C1 C2 C3 C4 -1.4(4)
C1 C2 C3 F1 179.0(2)
F1 C3 C4 C5 179.2(2)
C2 C3 C4 C5 -0.3(4)
C3 C4 C5 C6 1.9(4)
C4 C5 C6 C1 -1.8(4)
C4 C5 C6 C7 176.2(2)
C2 C1 C6 C5 0.0(4)
C2 C1 C6 C7 -178.0(2)
C5 C6 C7 N1 -162.4(3)
C1 C6 C7 N1 15.6(4)
C13 C8 C9 C10 0.6(4)
N1 C8 C9 C10 -174.9(2)
C8 C9 C10 C11 0.3(4)
C9 C10 C11 C12 -0.8(4)
C9 C10 C11 C14 178.6(2)
C10 C11 C12 C13 0.4(4)
C14 C11 C12 C13 -179.0(3)
C11 C12 C13 C8 0.5(4)
C9 C8 C13 C12 -1.0(4)
N1 C8 C13 C12 174.3(2)
C12 C11 C14 O1 -4.7(4)
C10 C11 C14 O1 175.9(2)
C12 C11 C14 O2 175.7(2)
C10 C11 C14 O2 -3.7(4)
C6 C7 N1 C8 -176.5(2)
C9 C8 N1 C7 -143.9(3)
C13 C8 N1 C7 40.8(4)

loop_
_cod_related_entry_id
_cod_related_entry_database
_cod_related_entry_code
1 ChemSpider 834742
